data_7249785
loop_
_publ_author_name
'Kajt\'ar, Mih\'aly'
'Kir\'aly, S\'andor Bal\'azs'
'B\'enyei, Attila'
'Kiss-Szikszai, Attila'
'K\'onya-\'Abrah\'am, Anita'
'Horv\'ath, Lilla Borb\'ala'
'B\>osze, Szilvia'
'Kotschy, Andras'
'Paczal, Attila'
'Kurt\'an, Tibor'

_publ_section_title
;
 Knoevenagel-IMHDA and -IMSDA sequences for the synthesis of chiral
 condensed O,N-, S,N- and N-heterocycles
;
_journal_issue 2
_journal_name_full 'RSC Advances'
_journal_page_first 1230
_journal_page_last 1248
_journal_paper_doi 10.1039/D4RA08353A
_journal_volume 15
_journal_year 2025
_chemical_formula_moiety 'C20 H23 N O3 '
_chemical_formula_sum 'C20 H23 N O3'
_chemical_formula_weight 325.39
_chemical_name_common KM321/1
_space_group_crystal_system triclinic
_space_group_IT_number 2
_space_group_name_Hall '-P 1'
_space_group_name_H-M_alt 'P -1'
_atom_sites_solution_hydrogens geom
_atom_sites_solution_primary direct
_atom_sites_solution_secondary difmap
_audit_update_record
;
2024-11-07 deposited with the CCDC.	2024-12-20 downloaded from the CCDC.
;
_cell_angle_alpha 106.479(5)
_cell_angle_beta 96.585(5)
_cell_angle_gamma 95.737(5)
_cell_formula_units_Z 2
_cell_length_a 5.8551(7)
_cell_length_b 10.1414(12)
_cell_length_c 15.2595(17)
_cell_measurement_reflns_used 4838
_cell_measurement_temperature 295.(2)
_cell_measurement_theta_max 23.2061
_cell_measurement_theta_min 2.8159
_cell_volume 854.75(17)
_computing_cell_refinement 'APEX3 v2017.3-0 (Bruker AXS)'
_computing_data_collection 'Bruker Instrument Service vV6.2.6'
_computing_data_reduction 'SAINT V8.38A (Bruker AXS Inc., 2017)'
_computing_molecular_graphics 'shelXle (C.B. Huebschle, rev 1503)'
_computing_publication_material 'WinGX, PublCIF'
_computing_structure_refinement 'SHELXL-2019/1 (Sheldrick, 2019)'
_computing_structure_solution 'SHELXT 2014/5 (Sheldrick, 2014)'
_diffrn_ambient_temperature 295.(2)
_diffrn_measured_fraction_theta_full 0.990
_diffrn_measured_fraction_theta_max 0.990
_diffrn_measurement_device 'Bruker D8 Venture'
_diffrn_measurement_device_type 'Bruker D8 VENTURE'
_diffrn_measurement_method '\w and \p scan'
_diffrn_radiation_monochromator 'multilayer mirror INCOATEC'
_diffrn_radiation_probe x-ray
_diffrn_radiation_type ' Mo K\a'
_diffrn_radiation_wavelength 0.71073
_diffrn_reflns_av_R_equivalents 0.0588
_diffrn_reflns_av_unetI/netI 0.0356
_diffrn_reflns_limit_h_max 7
_diffrn_reflns_limit_h_min -7
_diffrn_reflns_limit_k_max 12
_diffrn_reflns_limit_k_min -12
_diffrn_reflns_limit_l_max 18
_diffrn_reflns_limit_l_min -18
_diffrn_reflns_number 21749
_diffrn_reflns_theta_full 25.24
_diffrn_reflns_theta_max 25.46
_diffrn_reflns_theta_min 2.87
_diffrn_source 'microfocus sealed tube'
_diffrn_source_type 'INCOATEC I\mS 3.0'
_exptl_absorpt_coefficient_mu 0.085
_exptl_absorpt_correction_T_max 0.99
_exptl_absorpt_correction_T_min 0.97
_exptl_absorpt_correction_type multi-scan
_exptl_absorpt_process_details
;
SADABS-2016/2 - Bruker AXS area detector scaling and absorption correction
;
_exptl_crystal_colour colourless
_exptl_crystal_density_diffrn 1.264
_exptl_crystal_density_method 'not measured'
_exptl_crystal_description rod
_exptl_crystal_F_000 348
_exptl_crystal_size_max 0.325
_exptl_crystal_size_mid 0.087
_exptl_crystal_size_min 0.071
_refine_diff_density_max 0.305
_refine_diff_density_min -0.258
_refine_ls_extinction_coef 0.057(14)
_refine_ls_extinction_method 'SHELXL-2019/1 (Sheldrick 2019)'
_refine_ls_goodness_of_fit_ref 1.073
_refine_ls_hydrogen_treatment constr
_refine_ls_matrix_type full
_refine_ls_number_parameters 219
_refine_ls_number_reflns 3124
_refine_ls_number_restraints 0
_refine_ls_restrained_S_all 1.073
_refine_ls_R_factor_all 0.1160
_refine_ls_R_factor_gt 0.0962
_refine_ls_shift/su_max 0.000
_refine_ls_shift/su_mean 0.000
_refine_ls_structure_factor_coef Fsqd
_refine_ls_weighting_details 'w=1/[\s^2^(Fo^2^)+(0.1140P)^2^+2.6496P] where P=(Fo^2^+2Fc^2^)/3'
_refine_ls_weighting_scheme calc
_refine_ls_wR_factor_gt 0.3058
_refine_ls_wR_factor_ref 0.3195
_reflns_Friedel_coverage 0.000
_reflns_number_gt 2356
_reflns_number_total 3124
_reflns_threshold_expression 'I > 2\s(I)'
_publcif_datablock.id {dc8e7557-cf64-4d62-bd38-e07b027209ea}

_cod_data_source_file d4ra08353a2.cif
_cod_data_source_block 6p
_cod_database_code 7249785
_publcif_funding_html
;
;

loop_
_space_group_symop_operation_xyz
'x, y, z'
'-x, -y, -z'

loop_
_atom_site_type_symbol
_atom_site_label
_atom_site_fract_x
_atom_site_fract_y
_atom_site_fract_z
_atom_site_U_iso_or_equiv
_atom_site_adp_type
_atom_site_calc_flag
_atom_site_refinement_flags_adp
_atom_site_refinement_flags_occupancy
_atom_site_refinement_flags_posn
_atom_site_occupancy
_atom_site_disorder_assembly
_atom_site_disorder_group
C C1 0.6915(10) 0.4670(6) 0.8928(3) 0.0559(14) Uani d . . . 1 . .
H H1A 0.563835 0.423233 0.914652 0.067000 Uiso calc U . R 1 . .
H H1AB 0.833068 0.471239 0.933956 0.067000 Uiso calc U . R 1 . .
C C2 0.6502(10) 0.6123(6) 0.8941(4) 0.0605(15) Uani d . . . 1 . .
H H2A 0.624849 0.663385 0.955573 0.073000 Uiso calc U . R 1 . .
H H2AB 0.787044 0.659811 0.880147 0.073000 Uiso calc U . R 1 . .
C C4 0.4481(10) 0.5227(5) 0.7332(3) 0.0537(13) Uani d . . . 1 . .
H H4A 0.571566 0.560812 0.706357 0.064000 Uiso calc U . R 1 . .
H H4AB 0.301538 0.520520 0.695656 0.064000 Uiso calc U . R 1 . .
C C5 0.4865(9) 0.2763(5) 0.6384(3) 0.0492(12) Uani d . . . 1 . .
H H5 0.629761 0.302847 0.616326 0.059000 Uiso calc U . R 1 . .
C C4A 0.4824(9) 0.3754(5) 0.7333(3) 0.0468(12) Uani d . . . 1 . .
H H4AA 0.355105 0.338474 0.759889 0.056000 Uiso calc U . R 1 . .
C C6 0.6435(9) 0.1271(5) 0.7172(3) 0.0502(12) Uani d . . . 1 . .
C C7 0.6654(12) -0.0227(6) 0.7063(5) 0.0764(19) Uani d . . . 1 . .
H H7A 0.512115 -0.076794 0.689733 0.092000 Uiso calc U . R 1 . .
H H7AB 0.753847 -0.057053 0.656608 0.092000 Uiso calc U . R 1 . .
C C8 0.7831(13) -0.0408(7) 0.7935(5) 0.083(2) Uani d . . . 1 . .
H H8A 0.820167 -0.134742 0.781799 0.100000 Uiso calc U . R 1 . .
H H8AB 0.679628 -0.025998 0.839653 0.100000 Uiso calc U . R 1 . .
C C9 1.0016(12) 0.0608(7) 0.8291(5) 0.080(2) Uani d . . . 1 . .
H H9A 1.111774 0.037161 0.786169 0.096000 Uiso calc U . R 1 . .
H H9AB 1.069584 0.052268 0.887893 0.096000 Uiso calc U . R 1 . .
C C9B 0.7119(9) 0.3808(5) 0.7950(3) 0.0460(12) Uani d . . . 1 . .
H H9B 0.836277 0.429450 0.773287 0.055000 Uiso calc U . R 1 . .
C C10 0.9635(10) 0.2092(6) 0.8417(4) 0.0572(14) Uani d . . . 1 . .
C C10A 0.7636(8) 0.2345(5) 0.7850(3) 0.0467(12) Uani d . . . 1 . .
C C12 0.2879(10) 0.6957(5) 0.8429(4) 0.0556(13) Uani d . . . 1 . .
C C13 0.2975(13) 0.7901(7) 0.9402(4) 0.0759(19) Uani d . . . 1 . .
H H13A 0.170352 0.843278 0.942487 0.114000 Uiso calc U . R 1 . .
H H13B 0.441432 0.851803 0.958112 0.114000 Uiso calc U . R 1 . .
H H13C 0.286645 0.735093 0.981852 0.114000 Uiso calc U . R 1 . .
C C15 0.2843(9) 0.2685(5) 0.5664(3) 0.0465(12) Uani d . . . 1 . .
C C16 0.0741(9) 0.1863(5) 0.5586(4) 0.0524(13) Uani d . . . 1 . .
H H16 0.054284 0.134058 0.599044 0.063000 Uiso calc U . R 1 . .
C C17 -0.1068(9) 0.1825(6) 0.4897(4) 0.0595(14) Uani d . . . 1 . .
H H17 -0.246957 0.126456 0.483828 0.071000 Uiso calc U . R 1 . .
C C18 -0.0798(10) 0.2606(6) 0.4306(4) 0.0607(15) Uani d . . . 1 . .
H H18 -0.202436 0.259502 0.385814 0.073000 Uiso calc U . R 1 . .
C C19 0.1257(11) 0.3394(6) 0.4378(4) 0.0648(16) Uani d . . . 1 . .
H H19 0.143705 0.392351 0.397672 0.078000 Uiso calc U . R 1 . .
C C20 0.3087(10) 0.3420(6) 0.5037(4) 0.0598(14) Uani d . . . 1 . .
H H20 0.450641 0.394000 0.506130 0.072000 Uiso calc U . R 1 . .
N N3 0.4492(8) 0.6107(4) 0.8270(3) 0.0511(11) Uani d . . . 1 . .
O O6 0.4886(7) 0.1387(4) 0.6477(3) 0.0625(11) Uani d . . . 1 . .
O O11 1.1028(7) 0.3049(5) 0.8942(3) 0.0716(13) Uani d . . . 1 . .
O O14 0.1343(9) 0.6984(5) 0.7830(3) 0.0836(15) Uani d . . . 1 . .

loop_
_atom_site_aniso_label
_atom_site_aniso_U_11
_atom_site_aniso_U_22
_atom_site_aniso_U_33
_atom_site_aniso_U_12
_atom_site_aniso_U_13
_atom_site_aniso_U_23
C1 0.066(3) 0.054(3) 0.041(3) 0.017(2) -0.013(2) 0.009(2)
C2 0.067(3) 0.051(3) 0.050(3) 0.011(3) -0.013(3) 0.001(2)
C4 0.070(3) 0.049(3) 0.042(3) 0.016(2) 0.001(2) 0.014(2)
C5 0.054(3) 0.044(3) 0.044(3) 0.009(2) 0.000(2) 0.008(2)
C4A 0.051(3) 0.042(3) 0.045(3) 0.011(2) 0.000(2) 0.011(2)
C6 0.054(3) 0.043(3) 0.051(3) 0.012(2) -0.004(2) 0.014(2)
C7 0.082(4) 0.046(3) 0.092(5) 0.019(3) -0.017(4) 0.015(3)
C8 0.096(5) 0.058(4) 0.098(5) 0.023(3) -0.008(4) 0.033(4)
C9 0.081(4) 0.065(4) 0.091(5) 0.031(3) -0.015(4) 0.021(3)
C9B 0.051(3) 0.041(3) 0.044(3) 0.008(2) -0.001(2) 0.011(2)
C10 0.055(3) 0.067(4) 0.050(3) 0.020(3) 0.003(2) 0.016(3)
C10A 0.043(3) 0.051(3) 0.045(3) 0.010(2) 0.002(2) 0.014(2)
C12 0.070(3) 0.048(3) 0.052(3) 0.015(3) 0.006(3) 0.018(2)
C13 0.106(5) 0.070(4) 0.054(3) 0.042(4) 0.014(3) 0.012(3)
C15 0.053(3) 0.040(2) 0.041(3) 0.009(2) 0.002(2) 0.005(2)
C16 0.057(3) 0.052(3) 0.048(3) 0.008(2) 0.001(2) 0.018(2)
C17 0.049(3) 0.067(4) 0.056(3) 0.006(3) 0.000(2) 0.012(3)
C18 0.062(3) 0.064(3) 0.050(3) 0.015(3) -0.007(3) 0.011(3)
C19 0.078(4) 0.064(4) 0.054(3) 0.009(3) -0.002(3) 0.024(3)
C20 0.060(3) 0.056(3) 0.063(3) 0.004(3) 0.003(3) 0.023(3)
N3 0.061(3) 0.043(2) 0.045(2) 0.0145(19) -0.0028(19) 0.0085(18)
O6 0.071(2) 0.043(2) 0.063(2) 0.0140(17) -0.0193(19) 0.0073(17)
O11 0.058(2) 0.080(3) 0.066(3) 0.012(2) -0.017(2) 0.013(2)
O14 0.100(3) 0.094(3) 0.061(3) 0.055(3) -0.002(2) 0.020(2)

loop_
_atom_type_symbol
_atom_type_description
_atom_type_scat_dispersion_real
_atom_type_scat_dispersion_imag
_atom_type_scat_source
C C 0.0033 0.0016 'International Tables Vol C Tables 4.2.6.8 and 6.1.1.4'
H H 0.0000 0.0000 'International Tables Vol C Tables 4.2.6.8 and 6.1.1.4'
N N 0.0061 0.0033 'International Tables Vol C Tables 4.2.6.8 and 6.1.1.4'
O O 0.0106 0.0060 'International Tables Vol C Tables 4.2.6.8 and 6.1.1.4'

loop_
_geom_angle_atom_site_label_1
_geom_angle_atom_site_label_2
_geom_angle_atom_site_label_3
_geom_angle_site_symmetry_1
_geom_angle_site_symmetry_3
_geom_angle
_geom_angle_publ_flag
C2 C1 C9B . . 110.2(4) ?
C2 C1 H1A . . 109.600000 ?
C9B C1 H1A . . 109.600000 ?
C2 C1 H1AB . . 109.600000 ?
C9B C1 H1AB . . 109.600000 ?
H1A C1 H1AB . . 108.100000 ?
N3 C2 C1 . . 111.6(4) ?
N3 C2 H2A . . 109.300000 ?
C1 C2 H2A . . 109.300000 ?
N3 C2 H2AB . . 109.300000 ?
C1 C2 H2AB . . 109.300000 ?
H2A C2 H2AB . . 108.000000 ?
N3 C4 C4A . . 110.3(4) ?
N3 C4 H4A . . 109.600000 ?
C4A C4 H4A . . 109.600000 ?
N3 C4 H4AB . . 109.600000 ?
C4A C4 H4AB . . 109.600000 ?
H4A C4 H4AB . . 108.100000 ?
O6 C5 C15 . . 107.1(4) ?
O6 C5 C4A . . 107.8(4) ?
C15 C5 C4A . . 115.7(4) ?
O6 C5 H5 . . 108.700000 ?
C15 C5 H5 . . 108.700000 ?
C4A C5 H5 . . 108.700000 ?
C5 C4A C4 . . 114.2(4) ?
C5 C4A C9B . . 108.6(4) ?
C4 C4A C9B . . 109.1(4) ?
C5 C4A H4AA . . 108.300000 ?
C4 C4A H4AA . . 108.300000 ?
C9B C4A H4AA . . 108.300000 ?
C10A C6 O6 . . 124.6(4) ?
C10A C6 C7 . . 124.9(5) ?
O6 C6 C7 . . 110.4(4) ?
C8 C7 C6 . . 111.2(5) ?
C8 C7 H7A . . 109.400000 ?
C6 C7 H7A . . 109.400000 ?
C8 C7 H7AB . . 109.400000 ?
C6 C7 H7AB . . 109.400000 ?
H7A C7 H7AB . . 108.000000 ?
C7 C8 C9 . . 110.0(6) ?
C7 C8 H8A . . 109.700000 ?
C9 C8 H8A . . 109.700000 ?
C7 C8 H8AB . . 109.700000 ?
C9 C8 H8AB . . 109.700000 ?
H8A C8 H8AB . . 108.200000 ?
C8 C9 C10 . . 113.4(5) ?
C8 C9 H9A . . 108.900000 ?
C10 C9 H9A . . 108.900000 ?
C8 C9 H9AB . . 108.900000 ?
C10 C9 H9AB . . 108.900000 ?
H9A C9 H9AB . . 107.700000 ?
C10A C9B C1 . . 115.5(4) ?
C10A C9B C4A . . 109.3(4) ?
C1 C9B C4A . . 107.4(4) ?
C10A C9B H9B . . 108.100000 ?
C1 C9B H9B . . 108.100000 ?
C4A C9B H9B . . 108.100000 ?
O11 C10 C10A . . 121.6(5) ?
O11 C10 C9 . . 120.7(5) ?
C10A C10 C9 . . 117.6(5) ?
C6 C10A C10 . . 118.3(5) ?
C6 C10A C9B . . 120.6(4) ?
C10 C10A C9B . . 120.6(4) ?
O14 C12 N3 . . 122.7(5) ?
O14 C12 C13 . . 119.3(5) ?
N3 C12 C13 . . 118.0(5) ?
C12 C13 H13A . . 109.500000 ?
C12 C13 H13B . . 109.500000 ?
H13A C13 H13B . . 109.500000 ?
C12 C13 H13C . . 109.500000 ?
H13A C13 H13C . . 109.500000 ?
H13B C13 H13C . . 109.500000 ?
C20 C15 C16 . . 118.5(5) ?
C20 C15 C5 . . 119.2(5) ?
C16 C15 C5 . . 122.3(5) ?
C15 C16 C17 . . 119.6(5) ?
C15 C16 H16 . . 120.200000 ?
C17 C16 H16 . . 120.200000 ?
C18 C17 C16 . . 120.5(5) ?
C18 C17 H17 . . 119.800000 ?
C16 C17 H17 . . 119.800000 ?
C19 C18 C17 . . 119.7(5) ?
C19 C18 H18 . . 120.100000 ?
C17 C18 H18 . . 120.100000 ?
C18 C19 C20 . . 120.8(6) ?
C18 C19 H19 . . 119.600000 ?
C20 C19 H19 . . 119.600000 ?
C19 C20 C15 . . 120.9(5) ?
C19 C20 H20 . . 119.600000 ?
C15 C20 H20 . . 119.600000 ?
C12 N3 C4 . . 118.8(4) ?
C12 N3 C2 . . 124.9(4) ?
C4 N3 C2 . . 115.7(4) ?
C6 O6 C5 . . 116.1(4) ?

loop_
_geom_bond_atom_site_label_1
_geom_bond_atom_site_label_2
_geom_bond_site_symmetry_2
_geom_bond_distance
_geom_bond_publ_flag
C1 C2 . 1.512(7) ?
C1 C9B . 1.525(7) ?
C1 H1A . 0.970000 ?
C1 H1AB . 0.970000 ?
C2 N3 . 1.465(6) ?
C2 H2A . 0.970000 ?
C2 H2AB . 0.970000 ?
C4 N3 . 1.455(6) ?
C4 C4A . 1.528(7) ?
C4 H4A . 0.970000 ?
C4 H4AB . 0.970000 ?
C5 O6 . 1.444(6) ?
C5 C15 . 1.499(7) ?
C5 C4A . 1.515(7) ?
C5 H5 . 0.980000 ?
C4A C9B . 1.537(6) ?
C4A H4AA . 0.980000 ?
C6 C10A . 1.338(7) ?
C6 O6 . 1.354(6) ?
C6 C7 . 1.500(7) ?
C7 C8 . 1.495(9) ?
C7 H7A . 0.970000 ?
C7 H7AB . 0.970000 ?
C8 C9 . 1.501(10) ?
C8 H8A . 0.970000 ?
C8 H8AB . 0.970000 ?
C9 C10 . 1.504(8) ?
C9 H9A . 0.970000 ?
C9 H9AB . 0.970000 ?
C9B C10A . 1.513(7) ?
C9B H9B . 0.980000 ?
C10 O11 . 1.224(7) ?
C10 C10A . 1.462(7) ?
C12 O14 . 1.216(6) ?
C12 N3 . 1.338(7) ?
C12 C13 . 1.513(8) ?
C13 H13A . 0.960000 ?
C13 H13B . 0.960000 ?
C13 H13C . 0.960000 ?
C15 C20 . 1.380(7) ?
C15 C16 . 1.389(7) ?
C16 C17 . 1.393(7) ?
C16 H16 . 0.930000 ?
C17 C18 . 1.371(8) ?
C17 H17 . 0.930000 ?
C18 C19 . 1.351(9) ?
C18 H18 . 0.930000 ?
C19 C20 . 1.376(8) ?
C19 H19 . 0.930000 ?
C20 H20 . 0.930000 ?

loop_
_geom_hbond_atom_site_label_D
_geom_hbond_atom_site_label_H
_geom_hbond_atom_site_label_A
_geom_hbond_site_symmetry_A
_geom_hbond_distance_DH
_geom_hbond_distance_HA
_geom_hbond_distance_DA
_geom_hbond_angle_DHA
_geom_hbond_publ_flag
C1 H1AB O11 . 0.97 2.42 3.049(7) 121.8 ?
C2 H2A O11 2_767 0.97 2.56 3.221(6) 125.6 ?

loop_
_geom_torsion_atom_site_label_1
_geom_torsion_atom_site_label_2
_geom_torsion_atom_site_label_3
_geom_torsion_atom_site_label_4
_geom_torsion_site_symmetry_1
_geom_torsion_site_symmetry_2
_geom_torsion_site_symmetry_3
_geom_torsion_site_symmetry_4
_geom_torsion
_geom_torsion_publ_flag
C9B C1 C2 N3 . . . . 54.3(7) ?
O6 C5 C4A C4 . . . . -172.5(4) ?
C15 C5 C4A C4 . . . . -52.7(6) ?
O6 C5 C4A C9B . . . . 65.6(5) ?
C15 C5 C4A C9B . . . . -174.6(4) ?
N3 C4 C4A C5 . . . . -179.3(4) ?
N3 C4 C4A C9B . . . . -57.7(6) ?
C10A C6 C7 C8 . . . . 16.7(9) ?
O6 C6 C7 C8 . . . . -164.7(6) ?
C6 C7 C8 C9 . . . . -49.2(8) ?
C7 C8 C9 C10 . . . . 54.5(9) ?
C2 C1 C9B C10A . . . . 177.5(5) ?
C2 C1 C9B C4A . . . . -60.2(6) ?
C5 C4A C9B C10A . . . . -47.2(5) ?
C4 C4A C9B C10A . . . . -172.1(4) ?
C5 C4A C9B C1 . . . . -173.2(4) ?
C4 C4A C9B C1 . . . . 61.8(5) ?
C8 C9 C10 O11 . . . . 158.0(6) ?
C8 C9 C10 C10A . . . . -25.8(9) ?
O6 C6 C10A C10 . . . . -165.2(5) ?
C7 C6 C10A C10 . . . . 13.2(9) ?
O6 C6 C10A C9B . . . . 7.5(8) ?
C7 C6 C10A C9B . . . . -174.0(6) ?
O11 C10 C10A C6 . . . . 167.8(6) ?
C9 C10 C10A C6 . . . . -8.3(8) ?
O11 C10 C10A C9B . . . . -4.9(8) ?
C9 C10 C10A C9B . . . . 178.9(5) ?
C1 C9B C10A C6 . . . . 133.4(5) ?
C4A C9B C10A C6 . . . . 12.2(7) ?
C1 C9B C10A C10 . . . . -54.0(7) ?
C4A C9B C10A C10 . . . . -175.3(5) ?
O6 C5 C15 C20 . . . . -140.3(5) ?
C4A C5 C15 C20 . . . . 99.4(6) ?
O6 C5 C15 C16 . . . . 37.7(6) ?
C4A C5 C15 C16 . . . . -82.6(6) ?
C20 C15 C16 C17 . . . . -1.4(8) ?
C5 C15 C16 C17 . . . . -179.5(5) ?
C15 C16 C17 C18 . . . . -0.9(8) ?
C16 C17 C18 C19 . . . . 1.6(9) ?
C17 C18 C19 C20 . . . . 0.0(9) ?
C18 C19 C20 C15 . . . . -2.4(9) ?
C16 C15 C20 C19 . . . . 3.1(8) ?
C5 C15 C20 C19 . . . . -178.8(5) ?
O14 C12 N3 C4 . . . . 3.2(8) ?
C13 C12 N3 C4 . . . . -177.8(5) ?
O14 C12 N3 C2 . . . . 173.9(6) ?
C13 C12 N3 C2 . . . . -7.1(8) ?
C4A C4 N3 C12 . . . . -135.4(5) ?
C4A C4 N3 C2 . . . . 53.0(6) ?
C1 C2 N3 C12 . . . . 137.6(6) ?
C1 C2 N3 C4 . . . . -51.4(7) ?
C10A C6 O6 C5 . . . . 11.3(8) ?
C7 C6 O6 C5 . . . . -167.3(5) ?
C15 C5 O6 C6 . . . . -172.8(4) ?
C4A C5 O6 C6 . . . . -47.7(6) ?

loop_
_publcif_info_exptl_table_extra_item
sin_theta_over_lambda_max

loop_
_publcif_info_exptl_table_header_item
?
